data_1556652
loop_
_publ_author_name
'Tao, Xin'
'\<Skoch, Karel'
'Daniliuc, Constantin G.'
'Kehr, Gerald'
'Erker, Gerhard'

_publ_section_title
;
 Borane-induced ring closure reaction of oligomethylene-linked bis-allenes
;
_journal_issue 6
_journal_name_full 'Chemical Science'
_journal_page_first 1542
_journal_page_last 1548
_journal_paper_doi 10.1039/C9SC03870A
_journal_volume 11
_journal_year 2020
_chemical_formula_sum 'C39 H28 B F10 P'
_chemical_formula_weight 728.39
_space_group_crystal_system monoclinic
_space_group_IT_number 14
_space_group_name_Hall '-P 2ybc'
_space_group_name_H-M_alt 'P 1 21/c 1'
_atom_sites_solution_hydrogens geom
_audit_creation_method 'APEX3 v2016.1-0'
_audit_update_record
;
2019-06-13 deposited with the CCDC.	2019-12-17 downloaded from the CCDC.
;
_cell_angle_alpha 90
_cell_angle_beta 100.3000(10)
_cell_angle_gamma 90
_cell_formula_units_Z 4
_cell_length_a 12.2953(3)
_cell_length_b 14.3056(3)
_cell_length_c 20.8746(5)
_cell_measurement_reflns_used 9851
_cell_measurement_temperature 100.(2)
_cell_measurement_theta_max 66.7066
_cell_measurement_theta_min 3.6538
_cell_volume 3612.50(15)
_computing_cell_refinement 'SAINT V8.37A (Bruker AXS Inc., 2015)'
_computing_data_collection 'APEX3 v2016.1-0 (Bruker AXS Inc., 2016)'
_computing_data_reduction 'SAINT V8.37A (Bruker AXS Inc., 2015)'
_computing_molecular_graphics 'APEX3 v2016.1-0 (Bruker AXS Inc., 2016)'
_computing_publication_material 'APEX3 v2016.1-0 (Bruker AXS Inc., 2016)'
_computing_structure_refinement 'SHELXL-2014/7 (Sheldrick, 2014)'
_computing_structure_solution 'SHELXL-2014/7 (Sheldrick, 2014)'
_diffrn_ambient_temperature 100.(2)
_diffrn_detector_area_resol_mean 8.3333
_diffrn_measured_fraction_theta_full 0.998
_diffrn_measured_fraction_theta_max 0.998
_diffrn_measurement_device_type 'Kappa CCD APEXII'
_diffrn_measurement_method 'phi / omega scans'
_diffrn_radiation_monochromator graphite
_diffrn_radiation_type CuK\a
_diffrn_radiation_wavelength 1.54178
_diffrn_reflns_av_R_equivalents 0.0495
_diffrn_reflns_av_unetI/netI 0.0254
_diffrn_reflns_limit_h_max 14
_diffrn_reflns_limit_h_min -14
_diffrn_reflns_limit_k_max 16
_diffrn_reflns_limit_k_min -17
_diffrn_reflns_limit_l_max 24
_diffrn_reflns_limit_l_min -24
_diffrn_reflns_number 52800
_diffrn_reflns_theta_full 66.76
_diffrn_reflns_theta_max 66.76
_diffrn_reflns_theta_min 3.65
_diffrn_source 'fine-focus sealed tube'
_diffrn_source_type 'fine-focus sealed tube'
_exptl_absorpt_coefficient_mu 1.376
_exptl_absorpt_correction_T_max 0.85
_exptl_absorpt_correction_T_min 0.74
_exptl_absorpt_correction_type multi-scan
_exptl_absorpt_process_details
;
Bruker AXS (2014). SADABS, Version 2014/5, Bruker AXS Inc., Madison, Wisconsin,
USA.
;
_exptl_crystal_colour colourless
_exptl_crystal_density_diffrn 1.339
_exptl_crystal_density_method 'not measured'
_exptl_crystal_description prism
_exptl_crystal_F_000 1488
_exptl_crystal_size_max 0.240
_exptl_crystal_size_mid 0.200
_exptl_crystal_size_min 0.120
_refine_diff_density_max 0.380
_refine_diff_density_min -0.383
_refine_ls_extinction_method none
_refine_ls_goodness_of_fit_ref 1.022
_refine_ls_hydrogen_treatment constr
_refine_ls_matrix_type full
_refine_ls_number_parameters 460
_refine_ls_number_reflns 6392
_refine_ls_number_restraints 0
_refine_ls_restrained_S_all 1.022
_refine_ls_R_factor_all 0.0414
_refine_ls_R_factor_gt 0.0359
_refine_ls_shift/su_max 0.001
_refine_ls_shift/su_mean 0.000
_refine_ls_structure_factor_coef Fsqd
_refine_ls_weighting_details 'w=1/[\s^2^(Fo^2^)+(0.0418P)^2^+2.5012P] where P=(Fo^2^+2Fc^2^)/3'
_refine_ls_weighting_scheme calc
_refine_ls_wR_factor_gt 0.0876
_refine_ls_wR_factor_ref 0.0909
_reflns_number_gt 5636
_reflns_number_total 6392
_reflns_threshold_expression 'I > 2\s(I)'
_cod_data_source_file c9sc03870a2.cif
_cod_data_source_block erk9369
_cod_depositor_comments
;Adding full bibliography for 1556647--1556655.cif.

 Adding full bibliography for 1556647--1556655.cif.
;
_cod_database_code 1556652

loop_
_space_group_symop_operation_xyz
'x, y, z'
'-x, y+1/2, -z+1/2'
'-x, -y, -z'
'x, -y-1/2, z-1/2'

loop_
_atom_site_type_symbol
_atom_site_label
_atom_site_fract_x
_atom_site_fract_y
_atom_site_fract_z
_atom_site_U_iso_or_equiv
_atom_site_adp_type
_atom_site_calc_flag
_atom_site_refinement_flags_adp
_atom_site_refinement_flags_posn
_atom_site_occupancy
B B1 0.27923(15) 0.25521(13) 0.50546(8) 0.0156(4) Uani d . . 1
C C1 0.35029(13) 0.33736(11) 0.54983(8) 0.0153(3) Uani d . . 1
H H1A 0.4158 0.3084 0.5771 0.018 Uiso calc U R 1
H H1B 0.3773 0.3825 0.5203 0.018 Uiso calc U R 1
P P1 0.37274(3) 0.48666(3) 0.63662(2) 0.01399(10) Uani d . . 1
C C2 0.28487(13) 0.39151(11) 0.59481(8) 0.0148(3) Uani d . . 1
H H2 0.2687 0.3471 0.6289 0.018 Uiso calc U R 1
C C3 0.17203(13) 0.42923(11) 0.55735(8) 0.0166(3) Uani d . . 1
H H3 0.1894 0.4755 0.5247 0.02 Uiso calc U R 1
C C4 0.10852(13) 0.34952(11) 0.51919(8) 0.0169(3) Uani d . . 1
C C5 0.16510(13) 0.30569(12) 0.46888(8) 0.0173(3) Uani d . . 1
H H5A 0.1827 0.3541 0.4384 0.021 Uiso calc U R 1
H H5B 0.1159 0.2588 0.4436 0.021 Uiso calc U R 1
C C6 0.01072(14) 0.32086(13) 0.53078(8) 0.0216(4) Uani d . . 1
H H6 -0.0252 0.2722 0.504 0.026 Uiso calc U R 1
C C7 -0.04749(14) 0.35895(14) 0.58255(9) 0.0274(4) Uani d . . 1
H H7A -0.0806 0.3069 0.6037 0.033 Uiso calc U R 1
H H7B -0.1078 0.4012 0.5625 0.033 Uiso calc U R 1
C C8 0.03333(14) 0.41221(14) 0.63333(9) 0.0248(4) Uani d . . 1
H H8A 0.0837 0.3677 0.6602 0.03 Uiso calc U R 1
H H8B -0.0077 0.447 0.6624 0.03 Uiso calc U R 1
C C9 0.10017(14) 0.48022(12) 0.59967(8) 0.0205(4) Uani d . . 1
H H9A 0.1484 0.518 0.633 0.025 Uiso calc U R 1
H H9B 0.0491 0.5234 0.572 0.025 Uiso calc U R 1
C C11 0.36011(13) 0.21464(11) 0.45590(8) 0.0158(3) Uani d . . 1
C C12 0.44974(13) 0.15681(12) 0.47955(8) 0.0168(3) Uani d . . 1
F F12 0.47293(8) 0.13558(7) 0.54371(4) 0.0221(2) Uani d . . 1
C C13 0.52124(13) 0.11913(12) 0.44239(8) 0.0191(3) Uani d . . 1
F F13 0.60483(8) 0.06303(7) 0.46957(5) 0.0250(2) Uani d . . 1
C C14 0.50945(14) 0.14261(12) 0.37758(8) 0.0215(4) Uani d . . 1
F F14 0.57998(9) 0.10961(8) 0.34071(5) 0.0296(2) Uani d . . 1
C C15 0.42486(15) 0.20156(12) 0.35157(8) 0.0204(4) Uani d . . 1
F F15 0.41157(9) 0.22675(8) 0.28822(5) 0.0288(2) Uani d . . 1
C C16 0.35193(13) 0.23393(11) 0.38997(8) 0.0172(3) Uani d . . 1
F F16 0.26883(8) 0.28783(7) 0.35803(4) 0.0231(2) Uani d . . 1
C C21 0.24594(13) 0.16323(11) 0.54677(8) 0.0166(3) Uani d . . 1
F F22 0.34170(9) 0.20767(7) 0.65251(5) 0.0290(2) Uani d . . 1
C C22 0.27565(15) 0.14679(12) 0.61317(8) 0.0215(4) Uani d . . 1
F F23 0.27929(14) 0.05942(9) 0.70966(6) 0.0548(4) Uani d . . 1
C C23 0.24621(18) 0.06875(14) 0.64492(9) 0.0315(4) Uani d . . 1
F F24 0.15377(12) -0.07653(8) 0.63983(7) 0.0493(4) Uani d . . 1
C C24 0.18344(18) 0.00044(13) 0.60976(10) 0.0323(5) Uani d . . 1
F F25 0.09782(9) -0.05866(7) 0.50789(6) 0.0342(3) Uani d . . 1
C C25 0.15410(15) 0.01041(12) 0.54336(10) 0.0248(4) Uani d . . 1
F F26 0.15475(8) 0.09348(7) 0.44826(5) 0.0264(2) Uani d . . 1
C C26 0.18489(14) 0.09030(12) 0.51395(8) 0.0192(3) Uani d . . 1
C C31 0.35050(13) 0.51152(12) 0.71826(8) 0.0174(3) Uani d . . 1
C C32 0.41728(14) 0.58024(12) 0.75337(8) 0.0220(4) Uani d . . 1
H H32 0.4691 0.6138 0.7335 0.026 Uiso calc U R 1
C C33 0.40739(16) 0.59909(13) 0.81711(9) 0.0265(4) Uani d . . 1
H H33 0.452 0.6461 0.8409 0.032 Uiso calc U R 1
C C34 0.33243(15) 0.54948(14) 0.84641(8) 0.0271(4) Uani d . . 1
H H34 0.326 0.5626 0.8902 0.033 Uiso calc U R 1
C C35 0.26728(15) 0.48123(13) 0.81206(9) 0.0247(4) Uani d . . 1
H H35 0.2161 0.4475 0.8323 0.03 Uiso calc U R 1
C C36 0.27618(14) 0.46152(12) 0.74796(8) 0.0198(3) Uani d . . 1
H H36 0.2317 0.4141 0.7246 0.024 Uiso calc U R 1
C C41 0.34823(13) 0.59148(11) 0.58837(8) 0.0176(3) Uani d . . 1
C C42 0.28619(14) 0.66450(12) 0.60792(9) 0.0215(4) Uani d . . 1
H H42 0.2657 0.6634 0.6497 0.026 Uiso calc U R 1
C C43 0.25465(15) 0.73870(12) 0.56592(9) 0.0261(4) Uani d . . 1
H H43 0.2119 0.7882 0.579 0.031 Uiso calc U R 1
C C44 0.28486(15) 0.74137(12) 0.50523(9) 0.0262(4) Uani d . . 1
H H44 0.2618 0.792 0.4766 0.031 Uiso calc U R 1
C C45 0.34862(14) 0.67046(12) 0.48609(9) 0.0231(4) Uani d . . 1
H H45 0.3711 0.6734 0.4449 0.028 Uiso calc U R 1
C C46 0.37970(14) 0.59496(12) 0.52717(8) 0.0200(4) Uani d . . 1
H H46 0.4223 0.5457 0.5137 0.024 Uiso calc U R 1
C C51 0.51760(13) 0.45548(11) 0.64874(7) 0.0151(3) Uani d . . 1
C C52 0.59794(14) 0.51358(12) 0.63071(8) 0.0179(3) Uani d . . 1
H H52 0.5772 0.5698 0.6075 0.021 Uiso calc U R 1
C C53 0.70889(14) 0.48865(12) 0.64705(8) 0.0194(3) Uani d . . 1
H H53 0.7638 0.5275 0.6342 0.023 Uiso calc U R 1
C C54 0.73963(13) 0.40797(12) 0.68178(8) 0.0191(3) Uani d . . 1
H H54 0.8156 0.3919 0.6932 0.023 Uiso calc U R 1
C C55 0.65958(14) 0.34997(12) 0.70018(8) 0.0187(3) Uani d . . 1
H H55 0.6809 0.2943 0.7239 0.022 Uiso calc U R 1
C C56 0.54899(13) 0.37355(12) 0.68384(8) 0.0176(3) Uani d . . 1
H H56 0.4943 0.3341 0.6965 0.021 Uiso calc U R 1

loop_
_atom_site_aniso_label
_atom_site_aniso_U_11
_atom_site_aniso_U_22
_atom_site_aniso_U_33
_atom_site_aniso_U_12
_atom_site_aniso_U_13
_atom_site_aniso_U_23
B1 0.0180(9) 0.0160(9) 0.0128(8) -0.0020(7) 0.0028(7) -0.0005(7)
C1 0.0138(8) 0.0176(8) 0.0142(7) -0.0003(6) 0.0017(6) 0.0006(6)
P1 0.0136(2) 0.0144(2) 0.01341(19) -0.00079(15) 0.00106(15) -0.00108(15)
C2 0.0151(8) 0.0141(8) 0.0148(7) -0.0017(6) 0.0017(6) -0.0003(6)
C3 0.0143(8) 0.0171(8) 0.0174(8) 0.0002(6) 0.0002(6) 0.0007(7)
C4 0.0159(8) 0.0176(8) 0.0153(8) 0.0021(6) -0.0024(6) 0.0020(6)
C5 0.0177(8) 0.0185(8) 0.0144(8) -0.0020(6) -0.0007(6) 0.0004(6)
C6 0.0165(8) 0.0243(9) 0.0225(9) -0.0019(7) -0.0011(7) -0.0040(7)
C7 0.0151(8) 0.0361(11) 0.0313(10) -0.0039(7) 0.0047(7) -0.0070(8)
C8 0.0170(8) 0.0327(10) 0.0256(9) -0.0015(7) 0.0063(7) -0.0066(8)
C9 0.0154(8) 0.0206(9) 0.0241(9) 0.0028(7) -0.0007(7) -0.0033(7)
C11 0.0178(8) 0.0142(8) 0.0150(8) -0.0058(6) 0.0020(6) -0.0016(6)
C12 0.0181(8) 0.0182(8) 0.0134(7) -0.0046(6) 0.0008(6) -0.0019(6)
F12 0.0222(5) 0.0289(5) 0.0142(5) 0.0047(4) 0.0008(4) 0.0018(4)
C13 0.0160(8) 0.0176(8) 0.0230(8) -0.0016(6) 0.0013(7) -0.0029(7)
F13 0.0216(5) 0.0252(5) 0.0282(5) 0.0059(4) 0.0044(4) -0.0017(4)
C14 0.0232(9) 0.0207(9) 0.0227(9) -0.0035(7) 0.0098(7) -0.0068(7)
F14 0.0317(6) 0.0344(6) 0.0267(5) 0.0033(5) 0.0159(4) -0.0067(5)
C15 0.0282(9) 0.0206(9) 0.0133(8) -0.0065(7) 0.0056(7) -0.0020(7)
F15 0.0417(6) 0.0323(6) 0.0148(5) 0.0024(5) 0.0113(4) 0.0017(4)
C16 0.0191(8) 0.0142(8) 0.0180(8) -0.0027(6) 0.0025(6) -0.0001(6)
F16 0.0281(5) 0.0255(5) 0.0153(5) 0.0050(4) 0.0025(4) 0.0041(4)
C21 0.0158(8) 0.0164(8) 0.0183(8) 0.0021(6) 0.0051(6) 0.0000(7)
F22 0.0472(7) 0.0197(5) 0.0165(5) -0.0001(5) -0.0039(4) 0.0007(4)
C22 0.0297(9) 0.0155(8) 0.0193(8) 0.0013(7) 0.0041(7) -0.0014(7)
F23 0.1105(12) 0.0315(7) 0.0214(6) -0.0054(7) 0.0092(7) 0.0107(5)
C23 0.0530(13) 0.0218(10) 0.0210(9) 0.0032(9) 0.0097(8) 0.0052(8)
F24 0.0830(10) 0.0194(6) 0.0517(8) -0.0094(6) 0.0286(7) 0.0103(6)
C24 0.0478(12) 0.0157(9) 0.0382(11) 0.0001(8) 0.0209(9) 0.0069(8)
F25 0.0321(6) 0.0174(5) 0.0528(7) -0.0078(4) 0.0070(5) -0.0051(5)
C25 0.0220(9) 0.0151(8) 0.0387(11) -0.0019(7) 0.0091(8) -0.0044(8)
F26 0.0307(6) 0.0248(5) 0.0217(5) -0.0071(4) -0.0008(4) -0.0048(4)
C26 0.0188(8) 0.0200(9) 0.0195(8) 0.0010(7) 0.0050(6) -0.0018(7)
C31 0.0163(8) 0.0192(8) 0.0158(8) 0.0052(6) 0.0001(6) -0.0014(7)
C32 0.0212(8) 0.0229(9) 0.0204(8) -0.0008(7) 0.0000(7) -0.0018(7)
C33 0.0314(10) 0.0248(10) 0.0203(9) 0.0027(8) -0.0037(7) -0.0065(8)
C34 0.0316(10) 0.0333(10) 0.0155(8) 0.0116(8) 0.0020(7) -0.0035(8)
C35 0.0232(9) 0.0320(10) 0.0194(8) 0.0047(8) 0.0054(7) 0.0014(8)
C36 0.0181(8) 0.0220(9) 0.0186(8) 0.0017(7) 0.0017(6) -0.0017(7)
C41 0.0153(8) 0.0161(8) 0.0190(8) -0.0036(6) -0.0031(6) -0.0017(7)
C42 0.0204(8) 0.0188(9) 0.0235(9) -0.0022(7) -0.0012(7) -0.0034(7)
C43 0.0236(9) 0.0163(9) 0.0348(10) 0.0008(7) -0.0046(8) -0.0019(8)
C44 0.0255(9) 0.0166(9) 0.0310(10) -0.0068(7) -0.0095(8) 0.0056(8)
C45 0.0228(9) 0.0218(9) 0.0219(9) -0.0088(7) -0.0031(7) 0.0024(7)
C46 0.0175(8) 0.0200(9) 0.0205(8) -0.0045(7) -0.0015(6) -0.0002(7)
C51 0.0155(8) 0.0174(8) 0.0118(7) -0.0006(6) 0.0006(6) -0.0031(6)
C52 0.0206(8) 0.0158(8) 0.0168(8) -0.0013(6) 0.0017(6) -0.0006(6)
C53 0.0171(8) 0.0218(9) 0.0196(8) -0.0059(7) 0.0042(6) -0.0022(7)
C54 0.0149(8) 0.0248(9) 0.0168(8) 0.0009(7) 0.0007(6) -0.0036(7)
C55 0.0206(8) 0.0206(8) 0.0143(8) 0.0020(7) 0.0014(6) 0.0011(7)
C56 0.0190(8) 0.0204(8) 0.0137(8) -0.0024(7) 0.0035(6) 0.0007(7)

loop_
_atom_type_symbol
_atom_type_description
_atom_type_scat_dispersion_real
_atom_type_scat_dispersion_imag
_atom_type_scat_source
C C 0.0181 0.0091 'International Tables Vol C Tables 4.2.6.8 and 6.1.1.4'
H H 0.0000 0.0000 'International Tables Vol C Tables 4.2.6.8 and 6.1.1.4'
B B 0.0090 0.0039 'International Tables Vol C Tables 4.2.6.8 and 6.1.1.4'
F F 0.0727 0.0534 'International Tables Vol C Tables 4.2.6.8 and 6.1.1.4'
P P 0.2955 0.4335 'International Tables Vol C Tables 4.2.6.8 and 6.1.1.4'

loop_
_geom_angle_atom_site_label_1
_geom_angle_atom_site_label_2
_geom_angle_atom_site_label_3
_geom_angle
C5 B1 C1 105.74(13)
C5 B1 C11 114.90(13)
C1 B1 C11 106.43(13)
C5 B1 C21 108.68(13)
C1 B1 C21 115.32(13)
C11 B1 C21 106.05(13)
C2 C1 B1 114.64(13)
C2 C1 H1A 108.6
B1 C1 H1A 108.6
C2 C1 H1B 108.6
B1 C1 H1B 108.6
H1A C1 H1B 107.6
C41 P1 C31 108.95(8)
C41 P1 C51 110.21(8)
C31 P1 C51 103.15(7)
C41 P1 C2 108.81(7)
C31 P1 C2 114.45(8)
C51 P1 C2 111.14(7)
C1 C2 C3 112.36(13)
C1 C2 P1 109.28(10)
C3 C2 P1 111.86(11)
C1 C2 H2 107.7
C3 C2 H2 107.7
P1 C2 H2 107.7
C4 C3 C9 111.18(13)
C4 C3 C2 109.24(13)
C9 C3 C2 115.21(13)
C4 C3 H3 106.9
C9 C3 H3 106.9
C2 C3 H3 106.9
C6 C4 C5 123.09(15)
C6 C4 C3 122.00(15)
C5 C4 C3 114.90(14)
C4 C5 B1 108.90(13)
C4 C5 H5A 109.9
B1 C5 H5A 109.9
C4 C5 H5B 109.9
B1 C5 H5B 109.9
H5A C5 H5B 108.3
C4 C6 C7 125.50(16)
C4 C6 H6 117.2
C7 C6 H6 117.2
C6 C7 C8 110.32(14)
C6 C7 H7A 109.6
C8 C7 H7A 109.6
C6 C7 H7B 109.6
C8 C7 H7B 109.6
H7A C7 H7B 108.1
C7 C8 C9 109.72(15)
C7 C8 H8A 109.7
C9 C8 H8A 109.7
C7 C8 H8B 109.7
C9 C8 H8B 109.7
H8A C8 H8B 108.2
C8 C9 C3 111.97(14)
C8 C9 H9A 109.2
C3 C9 H9A 109.2
C8 C9 H9B 109.2
C3 C9 H9B 109.2
H9A C9 H9B 107.9
C16 C11 C12 112.39(15)
C16 C11 B1 126.98(14)
C12 C11 B1 120.60(14)
F12 C12 C13 115.18(14)
F12 C12 C11 119.77(14)
C13 C12 C11 125.03(15)
F13 C13 C14 119.86(15)
F13 C13 C12 120.67(15)
C14 C13 C12 119.41(16)
F14 C14 C15 120.66(15)
F14 C14 C13 120.80(16)
C15 C14 C13 118.54(15)
F15 C15 C14 120.06(15)
F15 C15 C16 119.96(15)
C14 C15 C16 119.97(15)
F16 C16 C15 114.49(14)
F16 C16 C11 120.97(14)
C15 C16 C11 124.55(16)
C22 C21 C26 112.75(15)
C22 C21 B1 127.30(15)
C26 C21 B1 119.91(14)
F22 C22 C23 114.04(15)
F22 C22 C21 121.03(15)
C23 C22 C21 124.88(17)
F23 C23 C24 120.39(17)
F23 C23 C22 120.29(18)
C24 C23 C22 119.32(17)
F24 C24 C23 120.31(18)
F24 C24 C25 120.61(18)
C23 C24 C25 119.06(17)
F25 C25 C24 119.56(16)
F25 C25 C26 121.09(17)
C24 C25 C26 119.33(17)
F26 C26 C25 115.46(15)
F26 C26 C21 119.90(15)
C25 C26 C21 124.60(16)
C36 C31 C32 119.88(15)
C36 C31 P1 122.75(13)
C32 C31 P1 117.23(13)
C33 C32 C31 119.71(17)
C33 C32 H32 120.1
C31 C32 H32 120.1
C32 C33 C34 120.20(17)
C32 C33 H33 119.9
C34 C33 H33 119.9
C35 C34 C33 120.14(16)
C35 C34 H34 119.9
C33 C34 H34 119.9
C34 C35 C36 120.35(17)
C34 C35 H35 119.8
C36 C35 H35 119.8
C31 C36 C35 119.71(16)
C31 C36 H36 120.1
C35 C36 H36 120.1
C42 C41 C46 119.62(16)
C42 C41 P1 120.32(13)
C46 C41 P1 119.58(13)
C43 C42 C41 119.55(17)
C43 C42 H42 120.2
C41 C42 H42 120.2
C44 C43 C42 120.64(17)
C44 C43 H43 119.7
C42 C43 H43 119.7
C43 C44 C45 120.20(17)
C43 C44 H44 119.9
C45 C44 H44 119.9
C44 C45 C46 119.93(17)
C44 C45 H45 120.0
C46 C45 H45 120.0
C45 C46 C41 120.02(17)
C45 C46 H46 120.0
C41 C46 H46 120.0
C52 C51 C56 119.90(15)
C52 C51 P1 122.88(13)
C56 C51 P1 116.88(12)
C53 C52 C51 119.48(15)
C53 C52 H52 120.3
C51 C52 H52 120.3
C54 C53 C52 120.50(15)
C54 C53 H53 119.8
C52 C53 H53 119.8
C53 C54 C55 120.18(15)
C53 C54 H54 119.9
C55 C54 H54 119.9
C56 C55 C54 119.92(16)
C56 C55 H55 120.0
C54 C55 H55 120.0
C55 C56 C51 120.02(15)
C55 C56 H56 120.0
C51 C56 H56 120.0

loop_
_geom_bond_atom_site_label_1
_geom_bond_atom_site_label_2
_geom_bond_distance
B1 C5 1.640(2)
B1 C1 1.647(2)
B1 C11 1.663(2)
B1 C21 1.664(2)
C1 C2 1.549(2)
C1 H1A 0.99
C1 H1B 0.99
P1 C41 1.8014(17)
P1 C31 1.8091(16)
P1 C51 1.8094(16)
P1 C2 1.8560(16)
C2 C3 1.562(2)
C2 H2 1.0
C3 C4 1.524(2)
C3 C9 1.540(2)
C3 H3 1.0
C4 C6 1.333(2)
C4 C5 1.497(2)
C5 H5A 0.99
C5 H5B 0.99
C6 C7 1.501(2)
C6 H6 0.95
C7 C8 1.522(2)
C7 H7A 0.99
C7 H7B 0.99
C8 C9 1.524(3)
C8 H8A 0.99
C8 H8B 0.99
C9 H9A 0.99
C9 H9B 0.99
C11 C16 1.390(2)
C11 C12 1.396(2)
C12 F12 1.3529(18)
C12 C13 1.382(2)
C13 F13 1.3468(19)
C13 C14 1.376(2)
C14 F14 1.3438(19)
C14 C15 1.373(3)
C15 F15 1.3522(19)
C15 C16 1.385(2)
C16 F16 1.3562(19)
C21 C22 1.389(2)
C21 C26 1.392(2)
F22 C22 1.362(2)
C22 C23 1.379(3)
F23 C23 1.346(2)
C23 C24 1.374(3)
F24 C24 1.350(2)
C24 C25 1.376(3)
F25 C25 1.349(2)
C25 C26 1.382(3)
F26 C26 1.3558(19)
C31 C36 1.390(2)
C31 C32 1.401(2)
C32 C33 1.384(3)
C32 H32 0.95
C33 C34 1.389(3)
C33 H33 0.95
C34 C35 1.380(3)
C34 H34 0.95
C35 C36 1.391(2)
C35 H35 0.95
C36 H36 0.95
C41 C42 1.397(2)
C41 C46 1.400(2)
C42 C43 1.387(3)
C42 H42 0.95
C43 C44 1.383(3)
C43 H43 0.95
C44 C45 1.384(3)
C44 H44 0.95
C45 C46 1.390(2)
C45 H45 0.95
C46 H46 0.95
C51 C52 1.393(2)
C51 C56 1.399(2)
C52 C53 1.392(2)
C52 H52 0.95
C53 C54 1.379(2)
C53 H53 0.95
C54 C55 1.393(2)
C54 H54 0.95
C55 C56 1.383(2)
C55 H55 0.95
C56 H56 0.95

loop_
_geom_torsion_atom_site_label_1
_geom_torsion_atom_site_label_2
_geom_torsion_atom_site_label_3
_geom_torsion_atom_site_label_4
_geom_torsion
C5 B1 C1 C2 51.48(17)
C11 B1 C1 C2 174.11(13)
C21 B1 C1 C2 -68.62(18)
B1 C1 C2 C3 -51.08(18)
B1 C1 C2 P1 -175.86(11)
C41 P1 C2 C1 91.54(12)
C31 P1 C2 C1 -146.33(10)
C51 P1 C2 C1 -29.99(13)
C41 P1 C2 C3 -33.53(13)
C31 P1 C2 C3 88.59(12)
C51 P1 C2 C3 -155.07(11)
C1 C2 C3 C4 51.51(17)
P1 C2 C3 C4 174.86(11)
C1 C2 C3 C9 177.47(13)
P1 C2 C3 C9 -59.18(16)
C9 C3 C4 C6 -10.1(2)
C2 C3 C4 C6 118.15(17)
C9 C3 C4 C5 170.74(14)
C2 C3 C4 C5 -61.02(17)
C6 C4 C5 B1 -114.42(18)
C3 C4 C5 B1 64.75(17)
C1 B1 C5 C4 -55.58(16)
C11 B1 C5 C4 -172.62(13)
C21 B1 C5 C4 68.78(16)
C5 C4 C6 C7 176.97(16)
C3 C4 C6 C7 -2.1(3)
C4 C6 C7 C8 -17.7(3)
C6 C7 C8 C9 48.6(2)
C7 C8 C9 C3 -63.26(18)
C4 C3 C9 C8 42.26(18)
C2 C3 C9 C8 -82.70(17)
C5 B1 C11 C16 12.9(2)
C1 B1 C11 C16 -103.76(18)
C21 B1 C11 C16 132.95(16)
C5 B1 C11 C12 -169.22(14)
C1 B1 C11 C12 74.12(18)
C21 B1 C11 C12 -49.16(19)
C16 C11 C12 F12 176.35(14)
B1 C11 C12 F12 -1.8(2)
C16 C11 C12 C13 -2.3(2)
B1 C11 C12 C13 179.58(15)
F12 C12 C13 F13 2.1(2)
C11 C12 C13 F13 -179.21(14)
F12 C12 C13 C14 -175.06(14)
C11 C12 C13 C14 3.6(3)
F13 C13 C14 F14 0.5(2)
C12 C13 C14 F14 177.74(15)
F13 C13 C14 C15 -178.60(15)
C12 C13 C14 C15 -1.4(2)
F14 C14 C15 F15 0.2(2)
C13 C14 C15 F15 179.37(15)
F14 C14 C15 C16 179.10(15)
C13 C14 C15 C16 -1.8(2)
F15 C15 C16 F16 2.0(2)
C14 C15 C16 F16 -176.88(14)
F15 C15 C16 C11 -177.94(15)
C14 C15 C16 C11 3.2(3)
C12 C11 C16 F16 178.91(14)
B1 C11 C16 F16 -3.1(2)
C12 C11 C16 C15 -1.2(2)
B1 C11 C16 C15 176.86(15)
C5 B1 C21 C22 -121.67(17)
C1 B1 C21 C22 -3.2(2)
C11 B1 C21 C22 114.30(18)
C5 B1 C21 C26 60.85(19)
C1 B1 C21 C26 179.33(14)
C11 B1 C21 C26 -63.18(18)
C26 C21 C22 F22 175.68(15)
B1 C21 C22 F22 -1.9(3)
C26 C21 C22 C23 -1.9(3)
B1 C21 C22 C23 -179.56(17)
F22 C22 C23 F23 2.3(3)
C21 C22 C23 F23 -179.97(18)
F22 C22 C23 C24 -177.32(17)
C21 C22 C23 C24 0.4(3)
F23 C23 C24 F24 0.4(3)
C22 C23 C24 F24 179.95(18)
F23 C23 C24 C25 -177.77(19)
C22 C23 C24 C25 1.8(3)
F24 C24 C25 F25 -1.9(3)
C23 C24 C25 F25 176.27(17)
F24 C24 C25 C26 179.50(17)
C23 C24 C25 C26 -2.4(3)
F25 C25 C26 F26 0.0(2)
C24 C25 C26 F26 178.59(16)
F25 C25 C26 C21 -177.86(15)
C24 C25 C26 C21 0.8(3)
C22 C21 C26 F26 -176.42(14)
B1 C21 C26 F26 1.4(2)
C22 C21 C26 C25 1.3(2)
B1 C21 C26 C25 179.15(16)
C41 P1 C31 C36 123.95(14)
C51 P1 C31 C36 -118.97(14)
C2 P1 C31 C36 1.90(17)
C41 P1 C31 C32 -60.31(15)
C51 P1 C31 C32 56.77(14)
C2 P1 C31 C32 177.64(12)
C36 C31 C32 C33 -1.2(3)
P1 C31 C32 C33 -177.03(13)
C31 C32 C33 C34 0.7(3)
C32 C33 C34 C35 -0.1(3)
C33 C34 C35 C36 0.1(3)
C32 C31 C36 C35 1.1(2)
P1 C31 C36 C35 176.75(13)
C34 C35 C36 C31 -0.6(3)
C31 P1 C41 C42 -19.72(15)
C51 P1 C41 C42 -132.22(13)
C2 P1 C41 C42 105.68(14)
C31 P1 C41 C46 168.21(13)
C51 P1 C41 C46 55.71(15)
C2 P1 C41 C46 -66.39(14)
C46 C41 C42 C43 1.3(2)
P1 C41 C42 C43 -170.79(13)
C41 C42 C43 C44 -0.6(3)
C42 C43 C44 C45 -1.0(3)
C43 C44 C45 C46 1.9(3)
C44 C45 C46 C41 -1.2(2)
C42 C41 C46 C45 -0.4(2)
P1 C41 C46 C45 171.72(12)
C41 P1 C51 C52 8.56(16)
C31 P1 C51 C52 -107.63(14)
C2 P1 C51 C52 129.28(14)
C41 P1 C51 C56 -178.12(12)
C31 P1 C51 C56 65.69(14)
C2 P1 C51 C56 -57.40(14)
C56 C51 C52 C53 1.0(2)
P1 C51 C52 C53 174.08(12)
C51 C52 C53 C54 -1.1(2)
C52 C53 C54 C55 0.8(2)
C53 C54 C55 C56 -0.3(2)
C54 C55 C56 C51 0.2(2)
C52 C51 C56 C55 -0.5(2)
P1 C51 C56 C55 -174.01(12)
